data_2200225
loop_
_publ_author_name
'Nakamura, Naotake'
'Watanabe, Ryoji'

_publ_section_title
;
 Octadecane-1,18-diol
;
_journal_issue 2
_journal_name_full 'Acta Crystallographica Section E'
_journal_page_first o136
_journal_page_last o138
_journal_paper_doi 10.1107/S1600536801001052
_journal_volume 57
_journal_year 2001
_chemical_formula_moiety 'C18 H38 O2'
_chemical_formula_sum 'C18 H38 O2'
_chemical_formula_weight 286.50
_chemical_name_common 1,18-octadecanediol
_space_group_IT_number 14
_symmetry_cell_setting monoclinic
_symmetry_space_group_name_Hall '-P 2ybc'
_symmetry_space_group_name_H-M 'P 1 21/c 1'
_audit_creation_method 'from TEXRAY.INF file'
_cell_angle_alpha 90.0
_cell_angle_beta 92.04(2)
_cell_angle_gamma 90.0
_cell_formula_units_Z 2
_cell_length_a 4.998(2)
_cell_length_b 5.220(2)
_cell_length_c 34.853(2)
_cell_measurement_reflns_used 24
_cell_measurement_temperature 298
_cell_measurement_theta_max 20.1
_cell_measurement_theta_min 9.3
_cell_volume 908.7(5)
_computing_cell_refinement 'MSC/AFC Diffractometer Control Software'
_computing_data_collection
;
MSC/AFC Diffractometer Control Software
(Molecular Structure Corporation, 1992)
;
_computing_data_reduction
;TEXSAN
(Molecular Structure Corporation, 1995)
;
_computing_publication_material TEXSAN
_computing_structure_refinement TEXSAN
_computing_structure_solution
;SAPI91
(Fan, 1991)
;
_diffrn_ambient_temperature 298
_diffrn_measurement_device 'Rigaku AFC-5R'
_diffrn_measurement_method \w-2\q
_diffrn_radiation_monochromator graphite
_diffrn_radiation_source 'Rigaku rotating anode'
_diffrn_radiation_type CuK\a
_diffrn_radiation_wavelength 1.5418
_diffrn_reflns_av_R_equivalents .025
_diffrn_reflns_av_sigmaI/netI .046
_diffrn_reflns_limit_h_max 6
_diffrn_reflns_limit_h_min -2
_diffrn_reflns_limit_k_max 5
_diffrn_reflns_limit_k_min 0
_diffrn_reflns_limit_l_max 42
_diffrn_reflns_limit_l_min -42
_diffrn_reflns_number 2843
_diffrn_reflns_reduction_process 'Lp corrections applied'
_diffrn_reflns_theta_max 70.53
_diffrn_reflns_theta_min 2.54
_diffrn_standards_decay_% 2.59
_diffrn_standards_interval_count 150
_diffrn_standards_number 3
_exptl_absorpt_coefficient_mu .496
_exptl_absorpt_correction_T_max 1
_exptl_absorpt_correction_T_min .929
_exptl_absorpt_correction_type '\y scans'
_exptl_absorpt_process_details '(North et al., 1968)'
_exptl_crystal_colour colorless
_exptl_crystal_density_diffrn 1.047
_exptl_crystal_density_meas ?
_exptl_crystal_description plate
_exptl_crystal_F_000 324
_exptl_crystal_size_max .40
_exptl_crystal_size_mid .20
_exptl_crystal_size_min .02
_refine_diff_density_max .12
_refine_diff_density_min -.11
_refine_ls_extinction_method none
_refine_ls_goodness_of_fit_all 1.671
_refine_ls_goodness_of_fit_ref 1.936
_refine_ls_hydrogen_treatment noref
_refine_ls_matrix_type full
_refine_ls_number_constraints 0
_refine_ls_number_parameters 91
_refine_ls_number_reflns 991
_refine_ls_number_restraints 0
_refine_ls_R_factor_all .078
_refine_ls_R_factor_gt .045
_refine_ls_shift/esd_mean .0000
_refine_ls_shift/su_max <0.001
_refine_ls_structure_factor_coef F
_refine_ls_weighting_details 'w = 1/[\s^2^(Fo) + 0.00053|Fo|^2^]'
_refine_ls_weighting_scheme calc
_refine_ls_wR_factor_all .072
_refine_ls_wR_factor_ref .065
_reflns_number_gt 991
_reflns_number_total 1802
_reflns_threshold_expression I>2\s(I)
_cod_data_source_file tk6004.cif
_cod_data_source_block I
_cod_depositor_comments
;
The following automatic conversions were performed:

'_exptl_crystal_density_meas' value 'not measured' was changed to '?'
- the value is perceived as not measured.

Automatic conversion script
Id: cif_fix_values 3008 2015-01-20 13:52:24Z robertas 
;
_cod_original_cell_volume 908.8(5)
_cod_original_sg_symbol_H-M 'P 21/c'
_cod_database_code 2200225
_cod_database_fobs_code 2200225

loop_
_symmetry_equiv_pos_as_xyz
x,y,z
-x,1/2+y,1/2-z
-x,-y,-z
x,1/2-y,1/2+z

loop_
_atom_site_aniso_label
_atom_site_aniso_U_11
_atom_site_aniso_U_22
_atom_site_aniso_U_33
_atom_site_aniso_U_12
_atom_site_aniso_U_13
_atom_site_aniso_U_23
O1 .0960(10) .0647(10) .0759(9) -.0011(8) -.0557(8) .0046(8)
C1 .0680(10) .0560(10) .0534(10) -.0013(10) -.0282(9) .0024(9)
C2 .0590(10) .0560(10) .0466(9) .0017(9) -.0176(8) -.0008(8)
C3 .0540(10) .0520(10) .0479(9) -.0045(9) -.0158(8) .0034(8)
C4 .0525(10) .0510(10) .0490(9) -.0041(9) -.0152(8) .0031(8)
C5 .0540(10) .0510(10) .0473(9) -.0007(9) -.0168(8) .0010(8)
C6 .0540(10) .0480(10) .0471(10) -.0008(8) -.0163(8) .0002(8)
C7 .0540(10) .0490(10) .0462(9) -.0031(9) -.0148(8) .0011(8)
C8 .0530(10) .0490(10) .0475(10) -.0032(8) -.0155(8) .0020(7)
C9 .0550(10) .0490(10) .0442(10) -.0019(8) -.0159(8) .0026(7)

loop_
_atom_site_label
_atom_site_fract_x
_atom_site_fract_y
_atom_site_fract_z
_atom_site_U_iso_or_equiv
_atom_site_thermal_displace_type
_atom_site_calc_flag
_atom_site_calc_attached_atom
_atom_site_refinement_flags
_atom_site_occupancy
O1 1.4119(3) -.4953(3) .23943(4) .0802(5) Uani d . . 1.00
C1 1.2271(4) -.5358(4) .20834(5) .0599(6) Uani d . . 1.00
C2 1.1288(4) -.2830(4) .19336(5) .0540(5) Uani d . . 1.00
C3 .9330(4) -.3089(4) .15912(5) .0517(5) Uani d . . 1.00
C4 .8304(4) -.0540(4) .14358(5) .0514(5) Uani d . . 1.00
C5 .6396(4) -.0809(4) .10891(5) .0513(5) Uani d . . 1.00
C6 .5365(4) .1724(4) .09318(5) .0500(5) Uani d . . 1.00
C7 .3465(4) .1468(4) .05827(5) .0500(5) Uani d . . 1.00
C8 .2426(4) .4007(4) .04263(5) .0501(5) Uani d . . 1.00
C9 .0519(4) .3726(4) .00781(5) .0496(6) Uani d . . 1.00
H0 1.4782 -.6526 .2493 .0916 Uiso calc H0. .. 1.00
H1a 1.3082 -.6345 .1882 .0799 Uiso calc C1. .. 1.00
H1b 1.0770 -.6387 .2167 .0799 Uiso calc C1. .. 1.00
H2a 1.2796 -.1823 .1854 .0655 Uiso calc C2. .. 1.00
H2b 1.0437 -.1900 .2132 .0655 Uiso calc C2. .. 1.00
H3a 1.0188 -.3972 .1390 .0649 Uiso calc C3. .. 1.00
H3b .7832 -.4075 .1667 .0649 Uiso calc C3. .. 1.00
H4a .9802 .0478 .1364 .0598 Uiso calc C4. .. 1.00
H4b .7398 .0337 .1633 .0598 Uiso calc C4. .. 1.00
H5a .7313 -.1706 .0889 .0631 Uiso calc C5. .. 1.00
H5b .4911 -.1860 .1158 .0631 Uiso calc C5. .. 1.00
H6a .6855 .2788 .0862 .0601 Uiso calc C6. .. 1.00
H6b .4449 .2630 .1130 .0601 Uiso calc C6. .. 1.00
H7a .4376 .0570 .0384 .0621 Uiso calc C7. .. 1.00
H7b .1970 .0410 .0652 .0621 Uiso calc C7. .. 1.00
H8a .3905 .5056 .0355 .0607 Uiso calc C8. .. 1.00
H8b .1502 .4899 .0624 .0607 Uiso calc C8. .. 1.00
H9a .1427 .2828 -.0120 .0594 Uiso calc C9. .. 1.00
H9b -.0979 .2686 .0149 .0594 Uiso calc C9. .. 1.00

loop_
_atom_type_symbol
_atom_type_scat_dispersion_real
_atom_type_scat_dispersion_imag
_atom_type_scat_source
C .018 .009
;International Tables for Crystallography
(1992, Vol. C, Tables 4.2.6.8 and 6.1.1.1)
;
H .000 .000
;International Tables for Crystallography
(1992, Vol. C, Table 6.1.1.2)
;
O .049 .032
;International Tables for Crystallography
(1992, Vol. C, Tables 4.2.6.8 and 6.1.1.1)
;

loop_
_geom_angle_atom_site_label_1
_geom_angle_atom_site_label_2
_geom_angle_atom_site_label_3
_geom_angle_site_symmetry_1
_geom_angle_site_symmetry_2
_geom_angle_site_symmetry_3
_geom_angle
_geom_angle_publ_flag
O1 C1 C2 1_555 1_555 1_555 109.40(10) no
C1 C2 C3 1_555 1_555 1_555 112.9(2) no
C2 C3 C4 1_555 1_555 1_555 113.7(2) no
C3 C4 C5 1_555 1_555 1_555 113.40(10) no
C4 C5 C6 1_555 1_555 1_555 113.8(2) no
C5 C6 C7 1_555 1_555 1_555 114.00(10) no
C6 C7 C8 1_555 1_555 1_555 114.0(2) no
C7 C8 C9 1_555 1_555 1_555 113.50(10) no
C8 C9 C9 1_555 1_555 3_565 113.4(2) no

loop_
_geom_bond_atom_site_label_1
_geom_bond_atom_site_label_2
_geom_bond_site_symmetry_1
_geom_bond_site_symmetry_2
_geom_bond_distance
_geom_bond_publ_flag
O1 C1 1_555 1_555 1.414(2) no
C1 C2 1_555 1_555 1.496(3) no
C2 C3 1_555 1_555 1.522(2) no
C3 C4 1_555 1_555 1.519(2) no
C4 C5 1_555 1_555 1.519(2) no
C5 C6 1_555 1_555 1.515(2) no
C6 C7 1_555 1_555 1.523(2) no
C7 C8 1_555 1_555 1.518(3) no
C8 C9 1_555 1_555 1.523(2) no
C9 C9 1_555 3_565 1.521(4) no

loop_
_geom_contact_atom_site_label_1
_geom_contact_atom_site_label_2
_geom_contact_distance
_geom_contact_site_symmetry_1
_geom_contact_site_symmetry_2
_geom_contact_publ_flag
O1 O1 2.843(2) 1_555 2_855 no
O1 O1 2.843(2) 1_555 2_845 no
O1 C1 3.477(2) 1_555 2_855 no
O1 C2 3.554(2) 1_555 2_845 no
